data_7132522
loop_
_publ_author_name
'Muang-Non, Phonlakrit'
'Zhou, Carmen'
'Macreadie, Lauren K.'
'White, Nicholas G.'

_publ_section_title
;
 Hydrogen-bonded frameworks containing aliphatic 3D linkers show
 high-capacity water vapour sorption.
;
_journal_issue 6
_journal_name_full 'Chemical communications (Cambridge, England)'
_journal_page_first 746
_journal_page_last 749
_journal_paper_doi 10.1039/d3cc05286a
_journal_volume 60
_journal_year 2024
_chemical_formula_moiety 'C29 H32 N8, 2(C10 H6 O4)'
_chemical_formula_sum 'C49 H44 N8 O8'
_chemical_formula_weight 872.92
_space_group_crystal_system tetragonal
_space_group_IT_number 118
_space_group_name_Hall 'P -4 -2n'
_space_group_name_H-M_alt 'P -4 n 2'
_atom_sites_solution_hydrogens geom
_atom_sites_solution_primary other
_audit_creation_date 2023-07-19
_audit_creation_method
;
Olex2 1.5
(compiled 2022.04.07 svn.rca3783a0 for OlexSys, GUI svn.r6498)
;
_audit_update_record
;
2023-12-06 deposited with the CCDC.	2023-12-13 downloaded from the CCDC.
;
_cell_angle_alpha 90
_cell_angle_beta 90
_cell_angle_gamma 90
_cell_formula_units_Z 2
_cell_length_a 23.5856(15)
_cell_length_b 23.5856(15)
_cell_length_c 7.5250(4)
_cell_measurement_reflns_used 870
_cell_measurement_temperature 150
_cell_measurement_theta_max 56.9230
_cell_measurement_theta_min 5.3060
_cell_volume 4186.0(4)
_computing_cell_refinement 'CrysAlisPro 1.171.40.82a (Rigaku OD, 2020)'
_computing_data_collection 'CrysAlisPro 1.171.40.82a (Rigaku OD, 2020)'
_computing_data_reduction 'CrysAlisPro 1.171.40.82a (Rigaku OD, 2020)'
_computing_molecular_graphics 'Olex2 1.5 (Dolomanov et al., 2009)'
_computing_publication_material 'Olex2 1.5 (Dolomanov et al., 2009)'
_computing_structure_refinement 'SHELXL 2018/3 (Sheldrick, 2015)'
_computing_structure_solution 'SHELXT 2018/2 (Sheldrick, 2018)'
_diffrn_ambient_temperature 150.00
_diffrn_detector_area_resol_mean 8.1297
_diffrn_detector_type EosS2
_diffrn_measured_fraction_theta_full 0.984
_diffrn_measured_fraction_theta_max 0.984
_diffrn_measurement_details
;
List of Runs (angles in degrees, time in seconds):

  # Type    Start    End  Width  t~exp~   \w     \q     \k     \f   Frames
#--------------------------------------------------------------------------
  1  \w   -103.00 -20.00   1.00   40.00    --  -36.03 -57.00  30.00   83
  2  \w     78.00 134.00   1.00  155.00    --   85.03 178.00 150.00   56
  3  \w    115.00 148.00   1.00  155.00    --   85.03 111.00 150.00   33
  4  \w     54.00 149.00   1.00  155.00    --   85.03  15.00   0.00   95
;
_diffrn_measurement_device 'four-circle diffractometer'
_diffrn_measurement_device_type 'SuperNova, Dual, Cu at home/near, EosS2'
_diffrn_measurement_method '\w scans'
_diffrn_radiation_type CuK\a
_diffrn_radiation_wavelength 1.54184
_diffrn_reflns_av_R_equivalents 0.0513
_diffrn_reflns_av_unetI/netI 0.0620
_diffrn_reflns_Laue_measured_fraction_full 0.984
_diffrn_reflns_Laue_measured_fraction_max 0.984
_diffrn_reflns_limit_h_max 20
_diffrn_reflns_limit_h_min -26
_diffrn_reflns_limit_k_max 22
_diffrn_reflns_limit_k_min -17
_diffrn_reflns_limit_l_max 8
_diffrn_reflns_limit_l_min -5
_diffrn_reflns_number 5646
_diffrn_reflns_point_group_measured_fraction_full 0.820
_diffrn_reflns_point_group_measured_fraction_max 0.820
_diffrn_reflns_theta_full 60.805
_diffrn_reflns_theta_max 60.805
_diffrn_reflns_theta_min 4.191
_exptl_absorpt_coefficient_mu 0.394
_exptl_absorpt_correction_T_max 1.00000
_exptl_absorpt_correction_T_min 0.77804
_exptl_absorpt_correction_type multi-scan
_exptl_absorpt_process_details
;
CrysAlisPro 1.171.40.82a (Rigaku Oxford Diffraction, 2020)
Empirical absorption correction using spherical harmonics,
implemented in SCALE3 ABSPACK scaling algorithm.
;
_exptl_crystal_colour colourless
_exptl_crystal_colour_primary colourless
_exptl_crystal_density_diffrn 0.693
_exptl_crystal_description needle
_exptl_crystal_F_000 916
_exptl_crystal_recrystallization_method
'Crystallized using tetra-amidinium.4Cl with TBA2.cubanedicarboxylate in 80% EtOH in water. Final concentration of tetra-amidinium = 0.50 mM.'
_exptl_crystal_size_max 0.35
_exptl_crystal_size_mid 0.03
_exptl_crystal_size_min 0.02
_refine_diff_density_max 0.439
_refine_diff_density_min -0.297
_refine_diff_density_rms 0.065
_refine_ls_abs_structure_details
;
 Flack x determined using 498 quotients [(I+)-(I-)]/[(I+)+(I-)]
 (Parsons, Flack and Wagner, Acta Cryst. B69 (2013) 249-259).
;
_refine_ls_abs_structure_Flack 0.5(3)
_refine_ls_extinction_method none
_refine_ls_goodness_of_fit_ref 1.014
_refine_ls_hydrogen_treatment constr
_refine_ls_matrix_type full
_refine_ls_number_parameters 147
_refine_ls_number_reflns 2614
_refine_ls_number_restraints 45
_refine_ls_restrained_S_all 1.026
_refine_ls_R_factor_all 0.0968
_refine_ls_R_factor_gt 0.0770
_refine_ls_shift/su_max 0.000
_refine_ls_shift/su_mean 0.000
_refine_ls_structure_factor_coef Fsqd
_refine_ls_weighting_details 'w=1/[\s^2^(Fo^2^)+(0.1513P)^2^] where P=(Fo^2^+2Fc^2^)/3'
_refine_ls_weighting_scheme calc
_refine_ls_wR_factor_gt 0.2132
_refine_ls_wR_factor_ref 0.2342
_reflns_Friedel_coverage 0.478
_reflns_Friedel_fraction_full 0.607
_reflns_Friedel_fraction_max 0.607
_reflns_number_gt 1888
_reflns_number_total 2614
_reflns_threshold_expression 'I > 2\s(I)'
_cod_data_source_file d3cc05286a2.cif
_cod_data_source_block 1CUB2
_cod_depositor_comments 'Adding full bibliography for 7132521--7132525.cif.'
_cod_original_cell_volume 4186.0(6)
_cod_database_code 7132522
_shelx_shelxl_version_number 2018/3
_shelx_space_group_comment
;
The symmetry employed for this shelxl refinement is uniquely defined
by the following loop, which should always be used as a source of
symmetry information in preference to the above space-group names.
They are only intended as comments.
;
_shelx_estimated_absorpt_t_max 0.992
_shelx_estimated_absorpt_t_min 0.874
_olex2_refinement_description
;
1. Fixed Uiso
 At 1.2 times of:
  All C(H) groups, All N(H,H) groups
2. Restrained distances
 C2-N1
 1.31 with sigma of 0.005
 C2-N2
 1.31 with sigma of 0.005
 C14_$1-C14
 1.55 with sigma of 0.01
3. Rigid body (RIGU) restrains
 C13, C12, C14, C11, C10, O2, O1
 with sigma for 1-2 distances of 0.004 and sigma for 1-3 distances of 0.004
4.a Ternary CH refined with riding coordinates:
 C12(H12), C13(H13), C14(H14)
4.b Aromatic/amide H refined with riding coordinates:
 C5(H5), C4(H4), C7(H7), C8(H8)
4.c X=CH2 refined with riding coordinates:
 N2(H2A,H2B), N1(H1A,H1B)
;
_smtbx_masks_void_probe_radius 1.2
_smtbx_masks_void_truncation_radius 1.2
_olex2_submission_special_instructions 'No special instructions were received'
_oxdiff_exptl_absorpt_empirical_details
;
Empirical correction (ABSPACK) includes:
- Absorption correction using spherical harmonics
- Frame scaling
;

loop_
_space_group_symop_operation_xyz
'x, y, z'
'-x, -y, z'
'y, -x, -z'
'-y, x, -z'
'x+1/2, -y+1/2, z+1/2'
'-x+1/2, y+1/2, z+1/2'
'y+1/2, x+1/2, -z+1/2'
'-y+1/2, -x+1/2, -z+1/2'

loop_
_atom_site_label
_atom_site_type_symbol
_atom_site_fract_x
_atom_site_fract_y
_atom_site_fract_z
_atom_site_U_iso_or_equiv
_atom_site_adp_type
_atom_site_occupancy
_atom_site_site_symmetry_order
_atom_site_calc_flag
_atom_site_refinement_flags_posn
_atom_site_refinement_flags_adp
_atom_site_refinement_flags_occupancy
_atom_site_disorder_assembly
_atom_site_disorder_group
N2 N 0.67297(18) 0.3995(2) 0.5963(6) 0.0521(12) Uani 1 1 d D . . . .
H2A H 0.690018 0.385394 0.690499 0.063 Uiso 1 1 calc R U . . .
H2B H 0.687647 0.428840 0.540735 0.063 Uiso 1 1 calc R U . . .
C1 C 0.500000 0.500000 0.000000 0.0234(17) Uani 1 4 d S T P . .
C6 C 0.53449(18) 0.46088(19) 0.1246(5) 0.0284(10) Uani 1 1 d . . . . .
C5 C 0.5073(2) 0.4344(2) 0.2596(5) 0.0356(11) Uani 1 1 d . . . . .
H5 H 0.467172 0.437163 0.266798 0.043 Uiso 1 1 calc R U . . .
C4 C 0.5366(2) 0.4025(2) 0.3907(6) 0.0455(13) Uani 1 1 d . . . . .
H4 H 0.515954 0.383176 0.480537 0.055 Uiso 1 1 calc R U . . .
N1 N 0.6037(2) 0.3329(2) 0.6209(7) 0.0653(15) Uani 1 1 d D . . . .
H1A H 0.620813 0.318949 0.715033 0.078 Uiso 1 1 calc R U . . .
H1B H 0.571948 0.317509 0.582558 0.078 Uiso 1 1 calc R U . . .
C2 C 0.6252(2) 0.3764(2) 0.5381(6) 0.0496(14) Uani 1 1 d D . . . .
C3 C 0.5938(2) 0.3995(2) 0.3884(6) 0.0463(13) Uani 1 1 d . . . . .
C7 C 0.5952(2) 0.4591(2) 0.1190(6) 0.0458(13) Uani 1 1 d . . . . .
H7 H 0.614888 0.479118 0.028604 0.055 Uiso 1 1 calc R U . . .
O2 O 0.7182(2) 0.3573(3) -0.0930(8) 0.122(3) Uani 1 1 d . . . . .
C8 C 0.6261(3) 0.4276(3) 0.2476(7) 0.0637(17) Uani 1 1 d . . . . .
H8 H 0.666282 0.424949 0.242363 0.076 Uiso 1 1 calc R U . . .
O1 O 0.6466(3) 0.2989(3) -0.0614(8) 0.135(3) Uani 1 1 d . . . . .
C11 C 0.7269(3) 0.2845(3) 0.1292(7) 0.0673(18) Uani 1 1 d . . . . .
C10 C 0.6956(4) 0.3158(3) -0.0216(8) 0.081(2) Uani 1 1 d . . . . .
C12 C 0.7644(4) 0.3096(4) 0.2716(9) 0.093(2) Uani 1 1 d . . . . .
H12 H 0.771953 0.351012 0.288722 0.111 Uiso 1 1 calc R U . . .
C13 C 0.7397(3) 0.2709(3) 0.4079(7) 0.082(2) Uani 1 1 d . . . . .
H13 H 0.727368 0.282862 0.529393 0.098 Uiso 1 1 calc R U . . .
C14 C 0.7005(3) 0.2451(3) 0.2670(8) 0.097(3) Uani 1 1 d D . . . .
H14 H 0.659022 0.237800 0.281888 0.116 Uiso 1 1 calc R U . . .

loop_
_atom_site_aniso_label
_atom_site_aniso_U_11
_atom_site_aniso_U_22
_atom_site_aniso_U_33
_atom_site_aniso_U_23
_atom_site_aniso_U_13
_atom_site_aniso_U_12
N2 0.042(3) 0.073(3) 0.042(2) 0.030(2) -0.003(2) 0.006(2)
C1 0.025(3) 0.025(3) 0.020(4) 0.000 0.000 0.000
C6 0.033(3) 0.037(3) 0.0156(17) 0.0086(19) 0.0001(19) -0.0034(19)
C5 0.037(3) 0.044(3) 0.026(2) -0.007(2) 0.002(2) 0.010(2)
C4 0.050(3) 0.064(4) 0.022(2) 0.008(3) 0.005(2) -0.004(3)
N1 0.057(3) 0.089(4) 0.049(3) 0.011(3) -0.022(3) 0.005(3)
C2 0.054(4) 0.067(4) 0.027(2) -0.002(3) -0.002(3) 0.026(3)
C3 0.051(4) 0.062(4) 0.026(2) -0.012(3) -0.001(3) 0.016(2)
C7 0.056(4) 0.053(3) 0.028(2) 0.012(2) 0.002(2) 0.018(3)
O2 0.096(4) 0.157(6) 0.113(4) 0.099(4) -0.042(3) -0.034(4)
C8 0.060(4) 0.091(5) 0.040(3) -0.002(3) -0.004(3) -0.004(3)
O1 0.163(6) 0.132(5) 0.111(4) 0.064(4) -0.104(5) -0.055(5)
C11 0.071(4) 0.086(5) 0.045(3) 0.007(3) -0.013(3) 0.012(3)
C10 0.108(5) 0.082(5) 0.051(3) 0.027(4) -0.016(4) 0.029(4)
C12 0.110(6) 0.118(6) 0.050(4) 0.007(4) -0.036(4) 0.042(4)
C13 0.075(5) 0.132(7) 0.039(3) 0.002(4) -0.030(3) 0.028(4)
C14 0.064(4) 0.189(8) 0.037(3) 0.027(4) -0.015(3) 0.020(4)

loop_
_atom_type_symbol
_atom_type_description
_atom_type_scat_dispersion_real
_atom_type_scat_dispersion_imag
_atom_type_scat_source
C C 0.0181 0.0091 'International Tables Vol C Tables 4.2.6.8 and 6.1.1.4'
H H 0.0000 0.0000 'International Tables Vol C Tables 4.2.6.8 and 6.1.1.4'
N N 0.0311 0.0180 'International Tables Vol C Tables 4.2.6.8 and 6.1.1.4'
O O 0.0492 0.0322 'International Tables Vol C Tables 4.2.6.8 and 6.1.1.4'

loop_
_geom_angle_atom_site_label_1
_geom_angle_atom_site_label_2
_geom_angle_atom_site_label_3
_geom_angle
_geom_angle_site_symmetry_1
_geom_angle_site_symmetry_3
_geom_angle_publ_flag
H2A N2 H2B 120.0 . . ?
C2 N2 H2A 120.0 . . ?
C2 N2 H2B 120.0 . . ?
C6 C1 C6 105.4(3) 3_565 4_655 ?
C6 C1 C6 111.57(15) 3_565 . ?
C6 C1 C6 105.4(3) 2_665 . ?
C6 C1 C6 111.57(15) 4_655 . ?
C6 C1 C6 111.57(15) 3_565 2_665 ?
C6 C1 C6 111.57(15) 2_665 4_655 ?
C5 C6 C1 118.8(3) . . ?
C5 C6 C7 118.8(4) . . ?
C7 C6 C1 121.7(3) . . ?
C6 C5 H5 118.8 . . ?
C6 C5 C4 122.3(4) . . ?
C4 C5 H5 118.8 . . ?
C5 C4 H4 119.8 . . ?
C3 C4 C5 120.3(5) . . ?
C3 C4 H4 119.8 . . ?
H1A N1 H1B 120.0 . . ?
C2 N1 H1A 120.0 . . ?
C2 N1 H1B 120.0 . . ?
N2 C2 C3 122.4(5) . . ?
N1 C2 N2 119.8(4) . . ?
N1 C2 C3 117.8(5) . . ?
C4 C3 C2 121.2(5) . . ?
C4 C3 C8 120.4(5) . . ?
C2 C3 C8 117.7(5) . . ?
C6 C7 H7 119.7 . . ?
C8 C7 C6 120.6(5) . . ?
C8 C7 H7 119.7 . . ?
C3 C8 H8 121.3 . . ?
C7 C8 C3 117.5(5) . . ?
C7 C8 H8 121.3 . . ?
C12 C11 C10 127.9(7) . . ?
C12 C11 C14 89.8(5) . . ?
C13 C11 C10 121.9(5) 7_545 . ?
C13 C11 C12 90.3(5) 7_545 . ?
C13 C11 C14 88.9(5) 7_545 . ?
C14 C11 C10 126.5(6) . . ?
O2 C10 O1 122.9(6) . . ?
O2 C10 C11 119.4(7) . . ?
O1 C10 C11 117.6(7) . . ?
C11 C12 C12 89.0(5) . 7_545 ?
C11 C12 H12 125.4 . . ?
C12 C12 H12 125.4 7_545 . ?
C13 C12 C11 91.0(6) . . ?
C13 C12 C12 89.5(5) . 7_545 ?
C13 C12 H12 125.4 . . ?
C11 C13 H13 124.7 7_545 . ?
C11 C13 C14 91.2(5) 7_545 . ?
C12 C13 C11 91.2(6) . 7_545 ?
C12 C13 H13 124.7 . . ?
C12 C13 C14 90.2(5) . . ?
C14 C13 H13 124.7 . . ?
C11 C14 C13 89.0(6) . . ?
C11 C14 H14 125.5 . . ?
C13 C14 H14 125.5 . . ?
C14 C14 C11 91.4(4) 7_545 . ?
C14 C14 C13 88.5(4) 7_545 . ?
C14 C14 H14 125.5 7_545 . ?

loop_
_geom_bond_atom_site_label_1
_geom_bond_atom_site_label_2
_geom_bond_distance
_geom_bond_site_symmetry_2
_geom_bond_publ_flag
N2 H2A 0.8800 . ?
N2 H2B 0.8800 . ?
N2 C2 1.325(5) . ?
C1 C6 1.547(4) 2_665 ?
C1 C6 1.547(4) 4_655 ?
C1 C6 1.547(4) . ?
C1 C6 1.547(4) 3_565 ?
C6 C5 1.354(6) . ?
C6 C7 1.432(7) . ?
C5 H5 0.9500 . ?
C5 C4 1.421(7) . ?
C4 H4 0.9500 . ?
C4 C3 1.350(7) . ?
N1 H1A 0.8800 . ?
N1 H1B 0.8800 . ?
N1 C2 1.304(5) . ?
C2 C3 1.454(7) . ?
C3 C8 1.463(8) . ?
C7 H7 0.9500 . ?
C7 C8 1.421(8) . ?
O2 C10 1.239(9) . ?
C8 H8 0.9500 . ?
O1 C10 1.259(10) . ?
C11 C10 1.543(8) . ?
C11 C12 1.511(10) . ?
C11 C13 1.505(9) 7_545 ?
C11 C14 1.525(10) . ?
C12 C12 1.543(15) 7_545 ?
C12 H12 1.0000 . ?
C12 C13 1.492(12) . ?
C13 H13 1.0000 . ?
C13 C14 1.533(10) . ?
C14 C14 1.509(10) 7_545 ?
C14 H14 1.0000 . ?

loop_
_geom_torsion_atom_site_label_1
_geom_torsion_atom_site_label_2
_geom_torsion_atom_site_label_3
_geom_torsion_atom_site_label_4
_geom_torsion
_geom_torsion_site_symmetry_1
_geom_torsion_site_symmetry_2
_geom_torsion_site_symmetry_3
_geom_torsion_site_symmetry_4
_geom_torsion_publ_flag
N2 C2 C3 C4 -139.1(6) . . . . ?
N2 C2 C3 C8 31.4(7) . . . . ?
C1 C6 C5 C4 -173.3(4) . . . . ?
C1 C6 C7 C8 173.0(4) . . . . ?
C6 C1 C6 C5 -72.3(3) 3_565 . . . ?
C6 C1 C6 C5 170.1(4) 4_655 . . . ?
C6 C1 C6 C5 48.9(3) 2_665 . . . ?
C6 C1 C6 C7 0.3(4) 4_655 . . . ?
C6 C1 C6 C7 117.8(5) 3_565 . . . ?
C6 C1 C6 C7 -120.9(5) 2_665 . . . ?
C6 C5 C4 C3 2.6(8) . . . . ?
C6 C7 C8 C3 -2.5(8) . . . . ?
C5 C6 C7 C8 3.2(8) . . . . ?
C5 C4 C3 C2 168.4(5) . . . . ?
C5 C4 C3 C8 -1.9(8) . . . . ?
C4 C3 C8 C7 1.9(8) . . . . ?
N1 C2 C3 C4 37.9(7) . . . . ?
N1 C2 C3 C8 -151.5(5) . . . . ?
C2 C3 C8 C7 -168.7(5) . . . . ?
C7 C6 C5 C4 -3.2(7) . . . . ?
C11 C12 C13 C11 90.4(5) . . . 7_545 ?
C11 C12 C13 C14 -0.8(5) . . . . ?
C11 C13 C14 C11 -90.4(5) 7_545 . . . ?
C11 C13 C14 C14 1.0(5) 7_545 . . 7_545 ?
C10 C11 C12 C12 -131.0(7) . . . 7_545 ?
C10 C11 C12 C13 139.5(7) . . . . ?
C10 C11 C14 C13 -140.4(7) . . . . ?
C10 C11 C14 C14 131.2(7) . . . 7_545 ?
C12 C11 C10 O2 35.9(11) . . . . ?
C12 C11 C10 O1 -141.3(8) . . . . ?
C12 C11 C14 C13 -0.8(5) . . . . ?
C12 C11 C14 C14 -89.2(5) . . . 7_545 ?
C12 C12 C13 C11 1.4(5) 7_545 . . 7_545 ?
C12 C12 C13 C14 -89.8(5) 7_545 . . . ?
C12 C13 C14 C11 0.8(5) . . . . ?
C12 C13 C14 C14 92.2(5) . . . 7_545 ?
C13 C11 C10 O2 -83.5(10) 7_545 . . . ?
C13 C11 C10 O1 99.2(10) 7_545 . . . ?
C13 C11 C12 C12 1.4(5) 7_545 . . 7_545 ?
C13 C11 C12 C13 -88.1(6) 7_545 . . . ?
C13 C11 C14 C13 89.5(5) 7_545 . . . ?
C13 C11 C14 C14 1.0(5) 7_545 . . 7_545 ?
C14 C11 C10 O2 160.7(7) . . . . ?
C14 C11 C10 O1 -16.5(11) . . . . ?
C14 C11 C12 C12 90.3(4) . . . 7_545 ?
C14 C11 C12 C13 0.8(5) . . . . ?

loop_
_smtbx_masks_void_nr
_smtbx_masks_void_average_x
_smtbx_masks_void_average_y
_smtbx_masks_void_average_z
_smtbx_masks_void_volume
_smtbx_masks_void_count_electrons
_smtbx_masks_void_content
1 0.000 0.500 -0.887 1151.3 166.6 ?
2 0.500 0.000 -0.161 1151.3 166.6 ?
